data_1556513
loop_
_publ_author_name
'Vindus, D.'
'Niemeyer, M.'

_publ_section_title
;
 Hetero- and Homoleptic Magnesium Triazenides
;
_journal_name_full Inorganics
_journal_page_first 33
_journal_paper_doi 10.3390/inorganics5020033
_journal_volume 5
_journal_year 2017
_chemical_formula_sum 'C47.5 H50 Mg0.5 N3'
_chemical_formula_weight 675.06
_chemical_name_systematic
; 
 'Bis((1,3-bis(3,5,3'',5''-tetramethyl-1,1':3';1''-
terphenyl-2'))(triazenido-N,N''))magnesium
n-heptane solvate' 
;
_space_group_IT_number 13
_space_group_name_Hall '-P 2yac'
_space_group_name_H-M_alt 'P 1 2/n 1'
_symmetry_cell_setting monoclinic
_symmetry_space_group_name_H-M 'P 1 2/n 1'
_atom_sites_solution_hydrogens geom
_atom_sites_solution_primary direct
_atom_sites_solution_secondary difmap
_cell_angle_alpha 90.00
_cell_angle_beta 99.013(3)
_cell_angle_gamma 90.00
_cell_formula_units_Z 4
_cell_length_a 15.0589(12)
_cell_length_b 13.0937(10)
_cell_length_c 20.3232(16)
_cell_measurement_reflns_used 4414
_cell_measurement_temperature 173(2)
_cell_measurement_theta_max 19.7
_cell_measurement_theta_min 2.4
_cell_volume 3957.8(5)
_computing_structure_refinement 'SHELXL-97 (Sheldrick, 1997)'
_computing_structure_solution 'SHELXS-97 (Sheldrick, 1990)'
_diffrn_ambient_temperature 173(2)
_diffrn_measured_fraction_theta_full 0.999
_diffrn_measured_fraction_theta_max 0.999
_diffrn_measurement_device_type 'Bruker Smart Apex 2'
_diffrn_radiation_monochromator graphite
_diffrn_radiation_source 'fine-focus sealed tube'
_diffrn_radiation_type MoK\a
_diffrn_radiation_wavelength 0.71073
_diffrn_reflns_av_R_equivalents 0.2476
_diffrn_reflns_av_sigmaI/netI 0.1593
_diffrn_reflns_limit_h_max 19
_diffrn_reflns_limit_h_min -19
_diffrn_reflns_limit_k_max 16
_diffrn_reflns_limit_k_min -17
_diffrn_reflns_limit_l_max 26
_diffrn_reflns_limit_l_min -25
_diffrn_reflns_number 67630
_diffrn_reflns_theta_full 27.50
_diffrn_reflns_theta_max 27.50
_diffrn_reflns_theta_min 1.56
_exptl_absorpt_coefficient_mu 0.073
_exptl_absorpt_correction_type none
_exptl_crystal_colour 'pale yellow'
_exptl_crystal_density_diffrn 1.133
_exptl_crystal_density_method 'not measured'
_exptl_crystal_description prism
_exptl_crystal_F_000 1448
_exptl_crystal_size_max 0.35
_exptl_crystal_size_mid 0.25
_exptl_crystal_size_min 0.20
_refine_diff_density_max 0.331
_refine_diff_density_min -0.275
_refine_diff_density_rms 0.056
_refine_ls_extinction_coef 0.0038(7)
_refine_ls_extinction_expression Fc^*^=kFc[1+0.001xFc^2^\l^3^/sin(2\q)]^-1/4^
_refine_ls_extinction_method SHELXL
_refine_ls_goodness_of_fit_ref 0.885
_refine_ls_hydrogen_treatment mixed
_refine_ls_matrix_type full
_refine_ls_number_parameters 464
_refine_ls_number_reflns 9087
_refine_ls_number_restraints 8
_refine_ls_restrained_S_all 0.887
_refine_ls_R_factor_all 0.1790
_refine_ls_R_factor_gt 0.0665
_refine_ls_shift/su_max 0.000
_refine_ls_shift/su_mean 0.000
_refine_ls_structure_factor_coef Fsqd
_refine_ls_weighting_details 'calc w=1/[\s^2^(Fo^2^)+(0.0788P)^2^] where P=(Fo^2^+2Fc^2^)/3'
_refine_ls_weighting_scheme calc
_refine_ls_wR_factor_gt 0.1457
_refine_ls_wR_factor_ref 0.1882
_reflns_number_gt 3669
_reflns_number_total 9087
_reflns_threshold_expression >2sigma(I)
_cod_data_source_file Inorganics-2017-5-33.cif
_cod_data_source_block 4bheptane
_cod_original_sg_symbol_H-M P2/n
_cod_original_formula_sum 'C47.50 H50 Mg0.50 N3'
_cod_database_code 1556513

loop_
_symmetry_equiv_pos_as_xyz
'x, y, z'
'-x+1/2, y, -z+1/2'
'-x, -y, -z'
'x-1/2, -y, z-1/2'

loop_
_atom_site_label
_atom_site_type_symbol
_atom_site_fract_x
_atom_site_fract_y
_atom_site_fract_z
_atom_site_U_iso_or_equiv
_atom_site_adp_type
_atom_site_occupancy
_atom_site_symmetry_multiplicity
_atom_site_calc_flag
_atom_site_refinement_flags
_atom_site_disorder_assembly
_atom_site_disorder_group
Mg Mg 0.2500 0.68885(10) 0.2500 0.0350(4) Uani 1 2 d S . .
N1 N 0.28483(14) 0.78668(16) 0.17420(11) 0.0303(5) Uani 1 1 d . . .
N2 N 0.30218(13) 0.71061(17) 0.13586(11) 0.0318(5) Uani 1 1 d . . .
N3 N 0.30197(13) 0.62339(16) 0.16823(11) 0.0301(5) Uani 1 1 d . . .
C11 C 0.27682(18) 0.8794(2) 0.13665(14) 0.0339(7) Uani 1 1 d . . .
C12 C 0.21643(18) 0.8875(2) 0.07682(15) 0.0362(7) Uani 1 1 d . . .
C13 C 0.2130(2) 0.9775(2) 0.04068(17) 0.0538(9) Uani 1 1 d . . .
H13A H 0.1734 0.9826 -0.0004 0.065 Uiso 1 1 calc R . .
C14 C 0.2664(2) 1.0600(2) 0.06362(19) 0.0612(10) Uani 1 1 d . . .
H14A H 0.2639 1.1210 0.0381 0.073 Uiso 1 1 calc R . .
C15 C 0.3232(2) 1.0534(2) 0.12347(17) 0.0509(9) Uani 1 1 d . . .
H15A H 0.3586 1.1109 0.1395 0.061 Uiso 1 1 calc R . .
C16 C 0.32979(19) 0.9640(2) 0.16106(15) 0.0382(7) Uani 1 1 d . . .
C21 C 0.15013(19) 0.8054(2) 0.05032(14) 0.0369(7) Uani 1 1 d . . .
C22 C 0.1715(2) 0.7246(2) 0.01125(15) 0.0434(8) Uani 1 1 d . . .
H22A H 0.2316 0.7177 0.0030 0.052 Uiso 1 1 calc R . .
C23 C 0.1075(2) 0.6535(2) -0.01602(15) 0.0466(8) Uani 1 1 d . . .
C24 C 0.0199(2) 0.6658(2) -0.00424(15) 0.0467(8) Uani 1 1 d . . .
H24A H -0.0245 0.6179 -0.0229 0.056 Uiso 1 1 calc R . .
C25 C -0.00499(19) 0.7449(2) 0.03363(15) 0.0436(8) Uani 1 1 d . . .
C26 C 0.0617(2) 0.8141(2) 0.06133(15) 0.0415(8) Uani 1 1 d . . .
H26A H 0.0459 0.8683 0.0884 0.050 Uiso 1 1 calc R . .
C31 C 0.31354(18) 0.5377(2) 0.12773(13) 0.0316(7) Uani 1 1 d . . .
C32 C 0.25015(19) 0.4584(2) 0.12729(14) 0.0351(7) Uani 1 1 d . . .
C33 C 0.2603(2) 0.3701(2) 0.09072(16) 0.0491(8) Uani 1 1 d . . .
H33A H 0.2181 0.3161 0.0904 0.059 Uiso 1 1 calc R . .
C34 C 0.3306(2) 0.3600(2) 0.05501(17) 0.0554(9) Uani 1 1 d . . .
H34A H 0.3364 0.2996 0.0302 0.067 Uiso 1 1 calc R . .
C35 C 0.3920(2) 0.4375(2) 0.05546(16) 0.0496(9) Uani 1 1 d . . .
H35A H 0.4396 0.4301 0.0302 0.060 Uiso 1 1 calc R . .
C36 C 0.38643(19) 0.5265(2) 0.09181(14) 0.0380(7) Uani 1 1 d . . .
C41 C 0.17183(18) 0.4658(2) 0.16378(14) 0.0353(7) Uani 1 1 d . . .
C42 C 0.1483(2) 0.3801(2) 0.19834(15) 0.0433(8) Uani 1 1 d . . .
H42A H 0.1835 0.3198 0.1988 0.052 Uiso 1 1 calc R . .
C43 C 0.0743(2) 0.3806(2) 0.23223(15) 0.0459(8) Uani 1 1 d . . .
C44 C 0.0242(2) 0.4696(2) 0.23070(16) 0.0452(8) Uani 1 1 d . . .
H44A H -0.0266 0.4710 0.2531 0.054 Uiso 1 1 calc R . .
C45 C 0.04550(19) 0.5563(2) 0.19793(14) 0.0399(7) Uani 1 1 d . . .
C46 C 0.11865(18) 0.5536(2) 0.16345(14) 0.0352(7) Uani 1 1 d . . .
H46A H 0.1326 0.6122 0.1394 0.042 Uiso 1 1 calc R . .
C51 C 0.4619(2) 0.6028(2) 0.09333(14) 0.0386(7) Uani 1 1 d . . .
C52 C 0.4520(2) 0.6993(2) 0.06530(16) 0.0476(8) Uani 1 1 d . . .
H52A H 0.3940 0.7207 0.0447 0.057 Uiso 1 1 calc R . .
C53 C 0.5239(3) 0.7661(2) 0.06625(18) 0.0550(9) Uani 1 1 d . . .
C54 C 0.6083(3) 0.7329(3) 0.09557(18) 0.0600(10) Uani 1 1 d . . .
H54A H 0.6579 0.7782 0.0976 0.072 Uiso 1 1 calc R . .
C55 C 0.6224(2) 0.6358(3) 0.12195(16) 0.0527(9) Uani 1 1 d . . .
C56 C 0.5484(2) 0.5711(2) 0.12005(15) 0.0455(8) Uani 1 1 d . . .
H56A H 0.5572 0.5039 0.1374 0.055 Uiso 1 1 calc R . .
C61 C 0.39972(18) 0.9621(2) 0.22234(15) 0.0364(7) Uani 1 1 d . . .
C62 C 0.3937(2) 1.0278(2) 0.27529(16) 0.0432(8) Uani 1 1 d . . .
H62A H 0.3394 1.0644 0.2763 0.052 Uiso 1 1 calc R . .
C63 C 0.4656(2) 1.0414(2) 0.32696(16) 0.0463(8) Uani 1 1 d . . .
C64 C 0.5439(2) 0.9874(2) 0.32393(16) 0.0460(8) Uani 1 1 d . . .
H64A H 0.5939 0.9971 0.3581 0.055 Uiso 1 1 calc R . .
C65 C 0.55200(19) 0.9197(2) 0.27298(16) 0.0451(8) Uani 1 1 d . . .
C66 C 0.4785(2) 0.9062(2) 0.22297(16) 0.0440(8) Uani 1 1 d . . .
H66A H 0.4821 0.8580 0.1886 0.053 Uiso 1 1 calc R . .
C231 C 0.1332(3) 0.5658(3) -0.05713(18) 0.0686(11) Uani 1 1 d . . .
H23A H 0.0803 0.5229 -0.0713 0.103 Uiso 1 1 calc R . .
H23B H 0.1801 0.5250 -0.0304 0.103 Uiso 1 1 calc R . .
H23C H 0.1558 0.5924 -0.0964 0.103 Uiso 1 1 calc R . .
C251 C -0.1015(2) 0.7608(3) 0.04454(18) 0.0606(10) Uani 1 1 d . . .
H25A H -0.1298 0.6943 0.0493 0.091 Uiso 1 1 calc R . .
H25B H -0.1349 0.7971 0.0063 0.091 Uiso 1 1 calc R . .
H25C H -0.1023 0.8011 0.0851 0.091 Uiso 1 1 calc R . .
C431 C 0.0499(3) 0.2879(3) 0.26920(19) 0.0733(12) Uani 1 1 d . . .
H43A H 0.0377 0.3083 0.3133 0.110 Uiso 1 1 calc R . .
H43B H 0.0999 0.2392 0.2742 0.110 Uiso 1 1 calc R . .
H43C H -0.0039 0.2559 0.2442 0.110 Uiso 1 1 calc R . .
C451 C -0.0078(2) 0.6531(2) 0.20198(18) 0.0586(10) Uani 1 1 d . . .
H45A H -0.0701 0.6421 0.1808 0.088 Uiso 1 1 calc R . .
H45B H 0.0188 0.7083 0.1790 0.088 Uiso 1 1 calc R . .
H45C H -0.0067 0.6717 0.2488 0.088 Uiso 1 1 calc R . .
C531 C 0.5109(3) 0.8712(3) 0.0359(2) 0.0871(14) Uani 1 1 d . . .
H53A H 0.5574 0.9172 0.0583 0.131 Uiso 1 1 calc R . .
H53B H 0.4515 0.8972 0.0414 0.131 Uiso 1 1 calc R . .
H53C H 0.5152 0.8675 -0.0116 0.131 Uiso 1 1 calc R . .
C551 C 0.7160(2) 0.5992(3) 0.1519(2) 0.0824(13) Uani 1 1 d . . .
H55A H 0.7495 0.6557 0.1758 0.124 Uiso 1 1 calc R . .
H55B H 0.7478 0.5754 0.1163 0.124 Uiso 1 1 calc R . .
H55C H 0.7108 0.5431 0.1830 0.124 Uiso 1 1 calc R . .
C631 C 0.4603(3) 1.1151(3) 0.38354(18) 0.0687(11) Uani 1 1 d . . .
H63A H 0.4012 1.1482 0.3770 0.103 Uiso 1 1 calc R . .
H63B H 0.5073 1.1671 0.3844 0.103 Uiso 1 1 calc R . .
H63C H 0.4690 1.0778 0.4259 0.103 Uiso 1 1 calc R . .
C651 C 0.6394(2) 0.8650(3) 0.27008(19) 0.0662(10) Uani 1 1 d . . .
H65A H 0.6590 0.8299 0.3125 0.099 Uiso 1 1 calc R . .
H65B H 0.6852 0.9147 0.2621 0.099 Uiso 1 1 calc R . .
H65C H 0.6307 0.8150 0.2338 0.099 Uiso 1 1 calc R . .
C201 C 0.3842(13) 0.8605(17) -0.1460(10) 0.249(9) Uiso 0.50 1 d PD A 1
H20A H 0.4164 0.9125 -0.1169 0.374 Uiso 0.50 1 calc PR A 1
H20B H 0.3817 0.8811 -0.1926 0.374 Uiso 0.50 1 calc PR A 1
H20C H 0.4158 0.7950 -0.1386 0.374 Uiso 0.50 1 calc PR A 1
C202 C 0.2896(15) 0.849(2) -0.1304(12) 0.268(18) Uiso 0.50 1 d PD A 1
H20D H 0.2906 0.8263 -0.0839 0.322 Uiso 0.50 1 calc PR A 1
H20E H 0.2568 0.9150 -0.1368 0.322 Uiso 0.50 1 calc PR A 1
C203 C 0.2464(16) 0.7706(19) -0.1787(6) 0.298(12) Uiso 0.50 1 d PD A 1
H20F H 0.1830 0.7606 -0.1725 0.357 Uiso 0.50 1 calc PR A 1
H20G H 0.2782 0.7046 -0.1701 0.357 Uiso 0.50 1 calc PR A 1
C204 C 0.2500 0.8053(14) -0.2500 0.337(10) Uiso 1 2 d SD . .
H20H H 0.1976 0.8519 -0.2560 0.404 Uiso 0.50 1 d PR A 1
H20I H 0.2918 0.8492 -0.2704 0.404 Uiso 0.50 1 d PR A 2
C301 C 0.310(2) 0.8778(13) -0.1215(14) 0.250(15) Uiso 0.50 1 d PD A 2
H30A H 0.3408 0.8965 -0.0770 0.375 Uiso 0.50 1 calc PR A 2
H30B H 0.2451 0.8858 -0.1234 0.375 Uiso 0.50 1 calc PR A 2
H30C H 0.3308 0.9222 -0.1548 0.375 Uiso 0.50 1 calc PR A 2
C302 C 0.3316(11) 0.7656(11) -0.1361(7) 0.177(6) Uiso 0.50 1 d PD A 2
H30D H 0.3978 0.7573 -0.1288 0.213 Uiso 0.50 1 calc PR A 2
H30E H 0.3078 0.7218 -0.1032 0.213 Uiso 0.50 1 calc PR A 2
C303 C 0.2960(15) 0.7268(12) -0.2039(8) 0.255(10) Uiso 0.50 1 d PD A 2
H30F H 0.2532 0.6707 -0.1997 0.307 Uiso 0.50 1 calc PR A 2
H30G H 0.3465 0.6978 -0.2237 0.307 Uiso 0.50 1 calc PR A 2

loop_
_atom_site_aniso_label
_atom_site_aniso_U_11
_atom_site_aniso_U_22
_atom_site_aniso_U_33
_atom_site_aniso_U_23
_atom_site_aniso_U_13
_atom_site_aniso_U_12
Mg 0.0344(8) 0.0373(8) 0.0354(8) 0.000 0.0120(6) 0.000
N1 0.0290(13) 0.0284(13) 0.0344(13) -0.0046(11) 0.0075(10) -0.0014(10)
N2 0.0228(12) 0.0381(14) 0.0351(13) 0.0003(12) 0.0066(10) -0.0024(10)
N3 0.0258(12) 0.0317(13) 0.0336(13) 0.0000(11) 0.0070(10) -0.0021(10)
C11 0.0277(15) 0.0339(16) 0.0418(17) 0.0014(14) 0.0111(13) -0.0027(13)
C12 0.0310(16) 0.0323(16) 0.0453(18) 0.0002(15) 0.0060(14) -0.0052(13)
C13 0.048(2) 0.048(2) 0.060(2) 0.0133(18) -0.0095(17) -0.0087(16)
C14 0.056(2) 0.039(2) 0.081(3) 0.0213(19) -0.011(2) -0.0100(17)
C15 0.047(2) 0.0321(18) 0.069(2) 0.0076(17) -0.0045(18) -0.0105(15)
C16 0.0307(16) 0.0368(17) 0.0481(19) -0.0041(15) 0.0088(14) -0.0061(13)
C21 0.0338(16) 0.0347(17) 0.0403(17) 0.0059(14) 0.0006(13) -0.0033(13)
C22 0.0361(17) 0.0475(19) 0.0454(19) 0.0000(16) 0.0022(14) -0.0036(15)
C23 0.047(2) 0.0479(19) 0.0424(19) 0.0000(16) 0.0004(15) -0.0026(16)
C24 0.043(2) 0.0461(19) 0.047(2) 0.0030(16) -0.0064(15) -0.0123(16)
C25 0.0343(17) 0.0474(19) 0.0470(19) 0.0079(17) -0.0007(15) -0.0060(15)
C26 0.0405(18) 0.0375(18) 0.0454(19) 0.0013(15) 0.0035(15) -0.0016(14)
C31 0.0332(16) 0.0316(16) 0.0307(16) -0.0013(13) 0.0076(13) 0.0002(13)
C32 0.0366(16) 0.0342(17) 0.0356(17) -0.0011(14) 0.0091(13) -0.0008(13)
C33 0.056(2) 0.0419(19) 0.054(2) -0.0089(16) 0.0218(17) -0.0116(16)
C34 0.067(2) 0.0420(19) 0.065(2) -0.0188(17) 0.0367(19) -0.0108(17)
C35 0.055(2) 0.049(2) 0.053(2) -0.0077(17) 0.0307(17) -0.0049(17)
C36 0.0401(17) 0.0381(17) 0.0389(18) -0.0031(14) 0.0160(14) -0.0017(14)
C41 0.0315(16) 0.0414(17) 0.0334(16) -0.0047(14) 0.0061(13) -0.0071(14)
C42 0.0451(18) 0.0393(18) 0.0482(19) -0.0020(15) 0.0156(15) -0.0047(15)
C43 0.0459(19) 0.051(2) 0.0450(19) 0.0005(16) 0.0188(15) -0.0107(16)
C44 0.0332(17) 0.057(2) 0.047(2) -0.0025(17) 0.0134(15) -0.0050(16)
C45 0.0280(16) 0.052(2) 0.0382(18) -0.0001(15) 0.0007(13) -0.0005(14)
C46 0.0293(15) 0.0407(17) 0.0349(17) 0.0013(14) 0.0026(13) -0.0054(13)
C51 0.0420(18) 0.0391(18) 0.0391(17) -0.0045(14) 0.0200(14) -0.0024(14)
C52 0.0466(19) 0.048(2) 0.053(2) 0.0000(17) 0.0241(16) -0.0009(16)
C53 0.061(2) 0.048(2) 0.066(2) -0.0040(18) 0.040(2) -0.0092(18)
C54 0.059(2) 0.063(3) 0.065(2) -0.017(2) 0.033(2) -0.021(2)
C55 0.043(2) 0.072(3) 0.048(2) -0.0147(19) 0.0216(16) -0.0055(18)
C56 0.046(2) 0.0490(19) 0.0453(19) -0.0052(16) 0.0179(16) -0.0013(16)
C61 0.0304(16) 0.0289(16) 0.0505(19) -0.0011(14) 0.0077(14) -0.0083(13)
C62 0.0349(17) 0.0391(18) 0.056(2) 0.0019(16) 0.0097(15) 0.0009(14)
C63 0.048(2) 0.0461(19) 0.045(2) -0.0053(16) 0.0068(16) -0.0046(16)
C64 0.0373(18) 0.050(2) 0.049(2) 0.0006(17) 0.0010(15) -0.0122(15)
C65 0.0282(16) 0.053(2) 0.054(2) 0.0015(17) 0.0070(15) -0.0053(15)
C66 0.0394(18) 0.0436(18) 0.051(2) -0.0044(16) 0.0128(15) -0.0050(15)
C231 0.074(3) 0.064(2) 0.067(3) -0.020(2) 0.007(2) -0.008(2)
C251 0.0344(18) 0.072(2) 0.072(2) 0.006(2) -0.0009(17) -0.0038(17)
C431 0.086(3) 0.057(2) 0.088(3) 0.007(2) 0.045(2) -0.011(2)
C451 0.0412(19) 0.066(2) 0.071(2) 0.010(2) 0.0170(18) 0.0141(17)
C531 0.096(3) 0.057(2) 0.121(4) 0.012(2) 0.057(3) -0.012(2)
C551 0.040(2) 0.116(3) 0.093(3) -0.014(3) 0.016(2) -0.007(2)
C631 0.075(3) 0.067(2) 0.062(2) -0.019(2) 0.006(2) 0.002(2)
C651 0.0355(19) 0.079(3) 0.085(3) -0.007(2) 0.0126(18) 0.0010(18)

loop_
_atom_type_symbol
_atom_type_description
_atom_type_scat_dispersion_real
_atom_type_scat_dispersion_imag
_atom_type_scat_source
C C 0.0033 0.0016 'International Tables Vol C Tables 4.2.6.8 and 6.1.1.4'
H H 0.0000 0.0000 'International Tables Vol C Tables 4.2.6.8 and 6.1.1.4'
N N 0.0061 0.0033 'International Tables Vol C Tables 4.2.6.8 and 6.1.1.4'
Mg Mg 0.0486 0.0363 'International Tables Vol C Tables 4.2.6.8 and 6.1.1.4'

loop_
_geom_angle_atom_site_label_1
_geom_angle_atom_site_label_2
_geom_angle_atom_site_label_3
_geom_angle
_geom_angle_site_symmetry_1
_geom_angle_site_symmetry_3
N3 Mg N3 132.43(13) . 2
N3 Mg N1 165.96(10) . 2
N3 Mg N1 60.97(8) 2 2
N3 Mg N1 60.97(8) . .
N3 Mg N1 165.96(10) 2 .
N1 Mg N1 106.11(13) 2 .
N3 Mg N2 161.69(10) . 2
N3 Mg N2 30.65(7) 2 2
N1 Mg N2 30.60(7) 2 2
N1 Mg N2 136.71(10) . 2
N3 Mg N2 30.65(7) . .
N3 Mg N2 161.69(10) 2 .
N1 Mg N2 136.71(10) 2 .
N1 Mg N2 30.60(7) . .
N2 Mg N2 167.31(11) 2 .
N2 N1 C11 109.6(2) . .
N2 N1 Mg 93.86(15) . .
C11 N1 Mg 152.48(17) . .
N1 N2 N3 110.1(2) . .
N1 N2 Mg 55.54(12) . .
N3 N2 Mg 55.28(12) . .
N2 N3 C31 112.7(2) . .
N2 N3 Mg 94.06(15) . .
C31 N3 Mg 150.06(17) . .
C12 C11 C16 120.0(3) . .
C12 C11 N1 121.0(2) . .
C16 C11 N1 119.0(3) . .
C13 C12 C11 119.3(3) . .
C13 C12 C21 116.7(3) . .
C11 C12 C21 124.0(2) . .
C14 C13 C12 120.9(3) . .
C15 C14 C13 119.8(3) . .
C14 C15 C16 121.3(3) . .
C15 C16 C11 118.7(3) . .
C15 C16 C61 116.8(3) . .
C11 C16 C61 124.3(3) . .
C26 C21 C22 117.9(3) . .
C26 C21 C12 118.8(3) . .
C22 C21 C12 123.1(3) . .
C21 C22 C23 121.9(3) . .
C24 C23 C22 118.2(3) . .
C24 C23 C231 121.2(3) . .
C22 C23 C231 120.6(3) . .
C25 C24 C23 122.2(3) . .
C24 C25 C26 118.0(3) . .
C24 C25 C251 122.3(3) . .
C26 C25 C251 119.6(3) . .
C21 C26 C25 121.8(3) . .
C32 C31 C36 119.9(2) . .
C32 C31 N3 116.2(2) . .
C36 C31 N3 123.8(2) . .
C33 C32 C31 118.9(3) . .
C33 C32 C41 118.7(3) . .
C31 C32 C41 122.4(2) . .
C34 C33 C32 121.1(3) . .
C35 C34 C33 119.8(3) . .
C34 C35 C36 121.9(3) . .
C35 C36 C31 118.4(3) . .
C35 C36 C51 117.3(2) . .
C31 C36 C51 124.2(2) . .
C42 C41 C46 118.1(2) . .
C42 C41 C32 118.7(3) . .
C46 C41 C32 123.2(3) . .
C41 C42 C43 121.8(3) . .
C44 C43 C42 117.7(3) . .
C44 C43 C431 121.0(3) . .
C42 C43 C431 121.2(3) . .
C45 C44 C43 122.5(3) . .
C44 C45 C46 118.9(3) . .
C44 C45 C451 119.9(3) . .
C46 C45 C451 121.1(3) . .
C45 C46 C41 120.9(3) . .
C52 C51 C56 117.7(3) . .
C52 C51 C36 124.3(3) . .
C56 C51 C36 117.7(3) . .
C51 C52 C53 122.4(3) . .
C54 C53 C52 117.9(3) . .
C54 C53 C531 120.9(3) . .
C52 C53 C531 121.2(4) . .
C55 C54 C53 122.1(3) . .
C54 C55 C56 118.2(3) . .
C54 C55 C551 121.5(3) . .
C56 C55 C551 120.3(3) . .
C51 C56 C55 121.6(3) . .
C66 C61 C62 118.4(3) . .
C66 C61 C16 120.2(3) . .
C62 C61 C16 120.6(3) . .
C61 C62 C63 121.6(3) . .
C64 C63 C62 117.8(3) . .
C64 C63 C631 120.4(3) . .
C62 C63 C631 121.7(3) . .
C65 C64 C63 122.4(3) . .
C64 C65 C66 118.3(3) . .
C64 C65 C651 120.9(3) . .
C66 C65 C651 120.7(3) . .
C61 C66 C65 121.3(3) . .
C203 C202 C201 104.8(14) . .
C202 C203 C204 109.9(15) . .
C303 C204 C303 92.6(16) 2_554 .
C303 C204 C203 43.9(12) 2_554 2_554
C303 C204 C203 108.1(15) . 2_554
C303 C204 C203 108.1(15) 2_554 .
C303 C204 C203 43.9(12) . .
C203 C204 C203 145(2) 2_554 .
C303 C302 C301 116.6(13) . .
C302 C303 C204 114.4(10) . .

loop_
_geom_bond_atom_site_label_1
_geom_bond_atom_site_label_2
_geom_bond_distance
_geom_bond_site_symmetry_2
Mg N3 2.125(2) .
Mg N3 2.125(2) 2
Mg N1 2.131(2) 2
Mg N1 2.131(2) .
Mg N2 2.579(2) 2
Mg N2 2.579(2) .
N1 N2 1.316(3) .
N1 C11 1.430(3) .
N2 N3 1.318(3) .
N3 C31 1.418(3) .
C11 C12 1.404(4) .
C11 C16 1.409(4) .
C12 C13 1.385(4) .
C12 C21 1.508(4) .
C13 C14 1.384(4) .
C14 C15 1.376(4) .
C15 C16 1.392(4) .
C16 C61 1.500(4) .
C21 C26 1.389(4) .
C21 C22 1.391(4) .
C22 C23 1.391(4) .
C23 C24 1.386(4) .
C23 C231 1.506(4) .
C24 C25 1.377(4) .
C25 C26 1.403(4) .
C25 C251 1.519(4) .
C31 C32 1.410(4) .
C31 C36 1.418(4) .
C32 C33 1.395(4) .
C32 C41 1.491(4) .
C33 C34 1.380(4) .
C34 C35 1.372(4) .
C35 C36 1.389(4) .
C36 C51 1.509(4) .
C41 C42 1.399(4) .
C41 C46 1.401(4) .
C42 C43 1.399(4) .
C43 C44 1.386(4) .
C43 C431 1.503(4) .
C44 C45 1.379(4) .
C45 C46 1.396(4) .
C45 C451 1.508(4) .
C51 C52 1.384(4) .
C51 C56 1.395(4) .
C52 C53 1.389(4) .
C53 C54 1.386(5) .
C53 C531 1.508(5) .
C54 C55 1.383(5) .
C55 C56 1.396(4) .
C55 C551 1.522(5) .
C61 C66 1.391(4) .
C61 C62 1.392(4) .
C62 C63 1.396(4) .
C63 C64 1.384(4) .
C63 C631 1.513(4) .
C64 C65 1.382(4) .
C65 C66 1.392(4) .
C65 C651 1.507(4) .
C201 C202 1.515(10) .
C202 C203 1.499(10) .
C203 C204 1.528(10) .
C204 C303 1.487(9) 2_554
C204 C303 1.487(9) .
C204 C203 1.528(10) 2_554
C301 C302 1.543(10) .
C302 C303 1.486(9) .

loop_
_geom_torsion_atom_site_label_1
_geom_torsion_atom_site_label_2
_geom_torsion_atom_site_label_3
_geom_torsion_atom_site_label_4
_geom_torsion
_geom_torsion_site_symmetry_1
_geom_torsion_site_symmetry_2
_geom_torsion_site_symmetry_3
_geom_torsion_site_symmetry_4
N3 Mg N1 N2 6.13(13) . . . .
N3 Mg N1 N2 -157.8(3) 2 . . .
N1 Mg N1 N2 -179.85(17) 2 . . .
N2 Mg N1 N2 -179.96(4) 2 . . .
N3 Mg N1 C11 155.0(4) . . . .
N3 Mg N1 C11 -8.9(6) 2 . . .
N1 Mg N1 C11 -31.0(4) 2 . . .
N2 Mg N1 C11 -31.1(4) 2 . . .
N2 Mg N1 C11 148.9(5) . . . .
C11 N1 N2 N3 -174.6(2) . . . .
Mg N1 N2 N3 -9.23(19) . . . .
C11 N1 N2 Mg -165.3(2) . . . .
N3 Mg N2 N1 -169.4(2) . . . .
N3 Mg N2 N1 163.0(2) 2 . . .
N1 Mg N2 N1 0.2(2) 2 . . .
N2 Mg N2 N1 0.12(13) 2 . . .
N3 Mg N2 N3 -27.5(4) 2 . . .
N1 Mg N2 N3 169.66(14) 2 . . .
N1 Mg N2 N3 169.4(2) . . . .
N2 Mg N2 N3 169.56(14) 2 . . .
N1 N2 N3 C31 175.5(2) . . . .
Mg N2 N3 C31 166.2(2) . . . .
N1 N2 N3 Mg 9.26(19) . . . .
N3 Mg N3 N2 168.65(15) 2 . . .
N1 Mg N3 N2 -30.5(4) 2 . . .
N1 Mg N3 N2 -6.12(13) . . . .
N2 Mg N3 N2 -172.73(13) 2 . . .
N3 Mg N3 C31 14.7(3) 2 . . .
N1 Mg N3 C31 175.6(3) 2 . . .
N1 Mg N3 C31 -160.1(4) . . . .
N2 Mg N3 C31 33.3(5) 2 . . .
N2 Mg N3 C31 -153.9(4) . . . .
N2 N1 C11 C12 54.7(3) . . . .
Mg N1 C11 C12 -92.2(4) . . . .
N2 N1 C11 C16 -126.2(2) . . . .
Mg N1 C11 C16 86.9(4) . . . .
C16 C11 C12 C13 3.2(4) . . . .
N1 C11 C12 C13 -177.7(3) . . . .
C16 C11 C12 C21 -173.3(2) . . . .
N1 C11 C12 C21 5.7(4) . . . .
C11 C12 C13 C14 -1.7(5) . . . .
C21 C12 C13 C14 175.1(3) . . . .
C12 C13 C14 C15 -0.7(5) . . . .
C13 C14 C15 C16 1.6(5) . . . .
C14 C15 C16 C11 0.0(5) . . . .
C14 C15 C16 C61 174.6(3) . . . .
C12 C11 C16 C15 -2.4(4) . . . .
N1 C11 C16 C15 178.5(3) . . . .
C12 C11 C16 C61 -176.6(3) . . . .
N1 C11 C16 C61 4.3(4) . . . .
C13 C12 C21 C26 -78.4(4) . . . .
C11 C12 C21 C26 98.3(3) . . . .
C13 C12 C21 C22 97.1(3) . . . .
C11 C12 C21 C22 -86.3(4) . . . .
C26 C21 C22 C23 -0.4(4) . . . .
C12 C21 C22 C23 -175.9(3) . . . .
C21 C22 C23 C24 1.0(4) . . . .
C21 C22 C23 C231 -178.9(3) . . . .
C22 C23 C24 C25 -0.5(5) . . . .
C231 C23 C24 C25 179.5(3) . . . .
C23 C24 C25 C26 -0.7(4) . . . .
C23 C24 C25 C251 177.7(3) . . . .
C22 C21 C26 C25 -0.8(4) . . . .
C12 C21 C26 C25 174.9(3) . . . .
C24 C25 C26 C21 1.3(4) . . . .
C251 C25 C26 C21 -177.1(3) . . . .
N2 N3 C31 C32 -128.9(2) . . . .
Mg N3 C31 C32 22.8(5) . . . .
N2 N3 C31 C36 54.6(3) . . . .
Mg N3 C31 C36 -153.8(3) . . . .
C36 C31 C32 C33 -0.5(4) . . . .
N3 C31 C32 C33 -177.2(3) . . . .
C36 C31 C32 C41 -179.7(3) . . . .
N3 C31 C32 C41 3.6(4) . . . .
C31 C32 C33 C34 -0.4(5) . . . .
C41 C32 C33 C34 178.8(3) . . . .
C32 C33 C34 C35 0.3(5) . . . .
C33 C34 C35 C36 0.9(5) . . . .
C34 C35 C36 C31 -1.8(5) . . . .
C34 C35 C36 C51 175.0(3) . . . .
C32 C31 C36 C35 1.6(4) . . . .
N3 C31 C36 C35 178.0(3) . . . .
C32 C31 C36 C51 -174.9(3) . . . .
N3 C31 C36 C51 1.5(4) . . . .
C33 C32 C41 C42 42.2(4) . . . .
C31 C32 C41 C42 -138.6(3) . . . .
C33 C32 C41 C46 -135.7(3) . . . .
C31 C32 C41 C46 43.5(4) . . . .
C46 C41 C42 C43 -0.3(4) . . . .
C32 C41 C42 C43 -178.3(3) . . . .
C41 C42 C43 C44 -0.1(5) . . . .
C41 C42 C43 C431 -179.9(3) . . . .
C42 C43 C44 C45 -0.7(5) . . . .
C431 C43 C44 C45 179.2(3) . . . .
C43 C44 C45 C46 1.8(5) . . . .
C43 C44 C45 C451 -175.8(3) . . . .
C44 C45 C46 C41 -2.2(4) . . . .
C451 C45 C46 C41 175.4(3) . . . .
C42 C41 C46 C45 1.5(4) . . . .
C32 C41 C46 C45 179.4(3) . . . .
C35 C36 C51 C52 114.1(3) . . . .
C31 C36 C51 C52 -69.4(4) . . . .
C35 C36 C51 C56 -60.6(4) . . . .
C31 C36 C51 C56 116.0(3) . . . .
C56 C51 C52 C53 -3.5(4) . . . .
C36 C51 C52 C53 -178.2(3) . . . .
C51 C52 C53 C54 1.1(5) . . . .
C51 C52 C53 C531 -179.4(3) . . . .
C52 C53 C54 C55 1.5(5) . . . .
C531 C53 C54 C55 -178.0(3) . . . .
C53 C54 C55 C56 -1.6(5) . . . .
C53 C54 C55 C551 178.0(3) . . . .
C52 C51 C56 C55 3.4(4) . . . .
C36 C51 C56 C55 178.4(3) . . . .
C54 C55 C56 C51 -0.9(4) . . . .
C551 C55 C56 C51 179.5(3) . . . .
C15 C16 C61 C66 -105.6(3) . . . .
C11 C16 C61 C66 68.7(4) . . . .
C15 C16 C61 C62 64.4(4) . . . .
C11 C16 C61 C62 -121.3(3) . . . .
C66 C61 C62 C63 2.5(4) . . . .
C16 C61 C62 C63 -167.7(3) . . . .
C61 C62 C63 C64 0.2(4) . . . .
C61 C62 C63 C631 178.2(3) . . . .
C62 C63 C64 C65 -1.6(5) . . . .
C631 C63 C64 C65 -179.6(3) . . . .
C63 C64 C65 C66 0.3(5) . . . .
C63 C64 C65 C651 177.8(3) . . . .
C62 C61 C66 C65 -3.9(4) . . . .
C16 C61 C66 C65 166.3(3) . . . .
C64 C65 C66 C61 2.5(4) . . . .
C651 C65 C66 C61 -175.0(3) . . . .
C201 C202 C203 C204 -57(3) . . . .
C202 C203 C204 C303 -178(2) . . . 2_554
C202 C203 C204 C303 107(2) . . . .
C202 C203 C204 C203 151(2) . . . 2_554
C301 C302 C303 C204 4(3) . . . .
C303 C204 C303 C302 -162(3) 2_554 . . .
C203 C204 C303 C302 156(2) 2_554 . . .
C203 C204 C303 C302 -48.5(15) . . . .
